data_7230792
loop_
_publ_author_name
'Manna, Utsab'
'Das, Gopal'

_publ_section_title
;
 Cyclic (H2O)6confined hexameric host--guest assemblies and aerial
 CO2fixation by electron-rich neutral urea/thiourea scaffolds
;
_journal_issue 26
_journal_name_full CrystEngComm
_journal_page_first 3741
_journal_paper_doi 10.1039/C8CE00611C
_journal_volume 20
_journal_year 2018
_chemical_formula_moiety 'C27 H32 N7 S3, C27 H33 N7 S3'
_chemical_formula_sum 'C54 H65 N14 S6'
_chemical_formula_weight 1102.56
_space_group_crystal_system orthorhombic
_space_group_IT_number 29
_space_group_name_Hall 'P 2c -2ac'
_space_group_name_H-M_alt 'P c a 21'
_symmetry_space_group_name_Hall 'P 2c -2ac'
_symmetry_space_group_name_H-M 'P c a 21'
_atom_sites_solution_hydrogens geom
_audit_creation_method SHELXL-2014/7
_audit_update_record
;
2017-12-08 deposited with the CCDC.
2018-05-29 downloaded from the CCDC.
;
_cell_angle_alpha 90
_cell_angle_beta 90
_cell_angle_gamma 90
_cell_formula_units_Z 4
_cell_length_a 25.9879(8)
_cell_length_b 9.8507(3)
_cell_length_c 26.8930(11)
_cell_measurement_reflns_used 4946
_cell_measurement_temperature 298(2)
_cell_measurement_theta_max 24.8450
_cell_measurement_theta_min 3.4390
_cell_volume 6884.6(4)
_computing_cell_refinement 'Bruker SMART'
_computing_data_collection 'Bruker SMART'
_computing_data_reduction 'Bruker SAINT'
_computing_molecular_graphics 'Bruker SHELXTL'
_computing_publication_material 'Bruker SHELXTL'
_computing_structure_refinement 'SHELXL-2014/7 (Sheldrick, 2014)'
_computing_structure_solution 'Bruker SHELXTL'
_diffrn_ambient_temperature 298(2)
_diffrn_measured_fraction_theta_full 0.998
_diffrn_measured_fraction_theta_max 0.998
_diffrn_measurement_device_type 'CCD area detector'
_diffrn_measurement_method 'phi and omega scans'
_diffrn_radiation_type MoK\a
_diffrn_radiation_wavelength 0.71073
_diffrn_reflns_av_R_equivalents 0.0333
_diffrn_reflns_av_unetI/netI 0.0596
_diffrn_reflns_Laue_measured_fraction_full 0.998
_diffrn_reflns_Laue_measured_fraction_max 0.998
_diffrn_reflns_limit_h_max 30
_diffrn_reflns_limit_h_min -27
_diffrn_reflns_limit_k_max 11
_diffrn_reflns_limit_k_min -10
_diffrn_reflns_limit_l_max 27
_diffrn_reflns_limit_l_min -31
_diffrn_reflns_number 18835
_diffrn_reflns_point_group_measured_fraction_full 0.907
_diffrn_reflns_point_group_measured_fraction_max 0.906
_diffrn_reflns_theta_full 24.999
_diffrn_reflns_theta_max 24.999
_diffrn_reflns_theta_min 3.005
_diffrn_source 'sealed tube'
_exptl_absorpt_coefficient_mu 0.240
_exptl_absorpt_correction_type multi-scan
_exptl_absorpt_process_details SADABS
_exptl_crystal_colour colourless
_exptl_crystal_density_diffrn 1.064
_exptl_crystal_description plate
_exptl_crystal_F_000 2332.0
_exptl_crystal_size_max 0.30
_exptl_crystal_size_mid 0.24
_exptl_crystal_size_min 0.19
_exptl_transmission_factor_max 0.955
_exptl_transmission_factor_min 0.933
_platon_squeeze_details
;
;
_refine_diff_density_max 0.423
_refine_diff_density_min -0.259
_refine_diff_density_rms 0.071
_refine_ls_abs_structure_details
;
 Flack x determined using 2525 quotients [(I+)-(I-)]/[(I+)+(I-)]
 (Parsons, Flack and Wagner, Acta Cryst. B69 (2013) 249-259).
;
_refine_ls_abs_structure_Flack 0.11(4)
_refine_ls_extinction_method none
_refine_ls_goodness_of_fit_ref 1.100
_refine_ls_hydrogen_treatment constr
_refine_ls_matrix_type full
_refine_ls_number_parameters 631
_refine_ls_number_reflns 10986
_refine_ls_number_restraints 1
_refine_ls_restrained_S_all 1.100
_refine_ls_R_factor_all 0.0951
_refine_ls_R_factor_gt 0.0715
_refine_ls_shift/su_max 0.006
_refine_ls_shift/su_mean 0.001
_refine_ls_structure_factor_coef Fsqd
_refine_ls_weighting_details 'w=1/[\s^2^(Fo^2^)+(0.1000P)^2^+0.6495P] where P=(Fo^2^+2Fc^2^)/3'
_refine_ls_weighting_scheme calc
_refine_ls_wR_factor_gt 0.1910
_refine_ls_wR_factor_ref 0.2072
_reflns_Friedel_coverage 0.775
_reflns_Friedel_fraction_full 0.811
_reflns_Friedel_fraction_max 0.811
_reflns_number_gt 7701
_reflns_number_total 10986
_reflns_threshold_expression 'I > 2\s(I)'
_cod_data_source_file c8ce00611c2.cif
_cod_data_source_block T-Ph-NCS-Ligand
_cod_depositor_comments 'Adding full bibliography for 7230787--7230794.cif.'
_cod_database_code 7230792
_shelx_shelxl_version_number 2014/7
_shelx_space_group_comment
;
The symmetry employed for this shelxl refinement is uniquely defined
by the following loop, which should always be used as a source of
symmetry information in preference to the above space-group names.
They are only intended as comments.
;

loop_
_space_group_symop_operation_xyz
'x, y, z'
'-x, -y, z+1/2'
'x+1/2, -y, z'
'-x+1/2, y, z+1/2'

loop_
_atom_site_label
_atom_site_type_symbol
_atom_site_fract_x
_atom_site_fract_y
_atom_site_fract_z
_atom_site_U_iso_or_equiv
_atom_site_adp_type
_atom_site_occupancy
_atom_site_site_symmetry_order
_atom_site_calc_flag
_atom_site_refinement_flags_posn
_atom_site_refinement_flags_adp
C22 C 0.3352(2) 0.7449(4) 0.6708(2) 0.060(2) Uani 1 1 d G .
C23 C 0.3634(2) 0.7834(5) 0.7124(2) 0.079(3) Uani 1 1 d G .
H23 H 0.3730 0.7188 0.7358 0.095 Uiso 1 1 calc R U
C24 C 0.3772(2) 0.9185(6) 0.7190(2) 0.080(3) Uani 1 1 d G .
H24 H 0.3961 0.9443 0.7468 0.096 Uiso 1 1 calc R U
C25 C 0.3628(2) 1.0152(4) 0.6840(3) 0.079(3) Uani 1 1 d G .
H25 H 0.3721 1.1056 0.6884 0.095 Uiso 1 1 calc R U
C26 C 0.3346(3) 0.9766(5) 0.6424(3) 0.114(4) Uani 1 1 d G .
H26 H 0.3250 1.0413 0.6190 0.137 Uiso 1 1 calc R U
C27 C 0.3208(2) 0.8415(6) 0.6358(2) 0.097(3) Uani 1 1 d G .
H27 H 0.3019 0.8157 0.6080 0.116 Uiso 1 1 calc R U
C4 C 0.6799(2) 0.7982(5) 0.6424(2) 0.0579(19) Uani 1 1 d G .
C9 C 0.7061(2) 0.9095(7) 0.6616(2) 0.083(3) Uani 1 1 d G .
H9 H 0.7332 0.8966 0.6837 0.100 Uiso 1 1 calc R U
C8 C 0.6919(4) 1.0401(5) 0.6476(3) 0.120(5) Uani 1 1 d G .
H8 H 0.7094 1.1146 0.6605 0.144 Uiso 1 1 calc R U
C7 C 0.6514(4) 1.0594(6) 0.6146(4) 0.139(6) Uani 1 1 d G .
H7 H 0.6419 1.1467 0.6053 0.167 Uiso 1 1 calc R U
C6 C 0.6252(3) 0.9480(10) 0.5954(3) 0.132(6) Uani 1 1 d G .
H6 H 0.5982 0.9609 0.5733 0.159 Uiso 1 1 calc R U
C5 C 0.6395(2) 0.8174(7) 0.6093(3) 0.095(3) Uani 1 1 d G .
H5 H 0.6220 0.7429 0.5965 0.114 Uiso 1 1 calc R U
C13 C 0.4787(3) -0.0080(8) 0.5555(2) 0.092(3) Uani 1 1 d G .
C18 C 0.4439(3) 0.0964(10) 0.5646(3) 0.106(4) Uani 1 1 d G .
H18 H 0.4280 0.1033 0.5954 0.128 Uiso 1 1 calc R U
C17 C 0.4330(4) 0.1903(9) 0.5275(4) 0.168(7) Uani 1 1 d G .
H17 H 0.4097 0.2602 0.5335 0.202 Uiso 1 1 calc R U
C16 C 0.4568(4) 0.1800(10) 0.4814(4) 0.160(7) Uani 1 1 d G .
H16 H 0.4495 0.2428 0.4566 0.192 Uiso 1 1 calc R U
C15 C 0.4916(4) 0.0756(12) 0.4724(2) 0.128(5) Uani 1 1 d G .
H15 H 0.5076 0.0687 0.4415 0.154 Uiso 1 1 calc R U
C14 C 0.5025(3) -0.0184(9) 0.5094(3) 0.114(4) Uani 1 1 d G .
H14 H 0.5258 -0.0882 0.5034 0.137 Uiso 1 1 calc R U
S1 S 0.69515(7) 0.4128(2) 0.68865(10) 0.0679(6) Uani 1 1 d . .
S6 S 0.05016(8) 0.3460(2) 0.32288(10) 0.0672(6) Uani 1 1 d . .
S4 S 0.22700(9) -0.2444(2) 0.32361(10) 0.0736(6) Uani 1 1 d . .
S5 S 0.41770(9) 0.3860(2) 0.36203(12) 0.0809(8) Uani 1 1 d . .
S2 S 0.32759(8) 0.3473(2) 0.64267(11) 0.0736(7) Uani 1 1 d . .
S3 S 0.50503(10) -0.2230(2) 0.67739(12) 0.0883(8) Uani 1 1 d . .
N1 N 0.5170(2) 0.3169(6) 0.6711(2) 0.0550(16) Uani 1 1 d . .
N3 N 0.6961(2) 0.6667(6) 0.6567(3) 0.0617(18) Uani 1 1 d . .
H3N H 0.7283 0.6495 0.6524 0.074 Uiso 1 1 calc R U
N9 N 0.2322(3) 0.0190(6) 0.3467(3) 0.0617(18) Uani 1 1 d . .
H9N H 0.2410 0.0809 0.3676 0.074 Uiso 1 1 calc R U
N13 N 0.3387(2) 0.5552(6) 0.3546(3) 0.0619(17) Uani 1 1 d . .
H13N H 0.3274 0.6369 0.3518 0.074 Uiso 1 1 calc R U
N11 N 0.1251(2) 0.5308(6) 0.3189(3) 0.0601(17) Uani 1 1 d . .
H11N H 0.1355 0.6127 0.3233 0.072 Uiso 1 1 calc R U
N8 N 0.2392(2) 0.2939(6) 0.3250(2) 0.0516(14) Uani 1 1 d . .
N7 N 0.3204(2) 0.6071(6) 0.6634(3) 0.081(3) Uani 1 1 d . .
H6N H 0.2884 0.5876 0.6676 0.097 Uiso 1 1 calc R U
N14 N 0.4182(2) 0.6458(6) 0.3404(2) 0.0563(17) Uani 1 1 d . .
H14N H 0.4508 0.6314 0.3404 0.068 Uiso 1 1 calc R U
N10 N 0.2551(3) -0.1271(8) 0.4071(3) 0.079(2) Uani 1 1 d . .
H10N H 0.2578 -0.2104 0.4163 0.095 Uiso 1 1 calc R U
N2 N 0.6183(2) 0.5899(6) 0.6868(3) 0.0608(16) Uani 1 1 d . .
H2N H 0.6075 0.6718 0.6828 0.073 Uiso 1 1 calc R U
C30 C 0.2389(3) -0.1083(8) 0.3612(3) 0.0557(19) Uani 1 1 d . .
N12 N 0.0482(2) 0.6051(6) 0.3493(3) 0.0648(19) Uani 1 1 d . .
H12N H 0.0167 0.5872 0.3565 0.078 Uiso 1 1 calc R U
C51 C 0.3534(3) 0.9422(9) 0.2834(3) 0.060(2) Uani 1 1 d . .
H51 H 0.3270 0.9614 0.2611 0.073 Uiso 1 1 calc R U
C50 C 0.3653(3) 0.8099(9) 0.2945(3) 0.0558(19) Uani 1 1 d . .
H50 H 0.3479 0.7397 0.2787 0.067 Uiso 1 1 calc R U
N6 N 0.4023(2) 0.5335(6) 0.6474(3) 0.0615(17) Uani 1 1 d . .
H7N H 0.4112 0.6167 0.6520 0.074 Uiso 1 1 calc R U
N5 N 0.4885(3) -0.1068(8) 0.5918(3) 0.082(2) Uani 1 1 d . .
H5N H 0.4880 -0.1895 0.5815 0.099 Uiso 1 1 calc R U
N4 N 0.5025(3) 0.0396(7) 0.6546(2) 0.0659(19) Uani 1 1 d . .
H4N H 0.5030 0.1004 0.6316 0.079 Uiso 1 1 calc R U
C1 C 0.5590(3) 0.4101(8) 0.6593(3) 0.059(2) Uani 1 1 d . .
H1A H 0.5468 0.4747 0.6348 0.071 Uiso 1 1 calc R U
H1B H 0.5866 0.3584 0.6440 0.071 Uiso 1 1 calc R U
C3 C 0.6680(3) 0.5644(8) 0.6763(3) 0.0539(18) Uani 1 1 d . .
C47 C 0.3007(3) 0.4509(9) 0.3631(3) 0.068(2) Uani 1 1 d . .
H47A H 0.2723 0.4890 0.3820 0.082 Uiso 1 1 calc R U
H47B H 0.3159 0.3790 0.3829 0.082 Uiso 1 1 calc R U
C19 C 0.4687(3) 0.3878(7) 0.6837(3) 0.0518(17) Uani 1 1 d . .
H19A H 0.4762 0.4637 0.7054 0.062 Uiso 1 1 calc R U
H19B H 0.4460 0.3262 0.7012 0.062 Uiso 1 1 calc R U
C28 C 0.2365(3) 0.1926(8) 0.2849(3) 0.062(2) Uani 1 1 d . .
H28A H 0.2179 0.2314 0.2571 0.075 Uiso 1 1 calc R U
H28B H 0.2712 0.1726 0.2737 0.075 Uiso 1 1 calc R U
C38 C 0.1627(3) 0.4314(8) 0.2988(3) 0.060(2) Uani 1 1 d . .
H38A H 0.1447 0.3665 0.2779 0.072 Uiso 1 1 calc R U
H38B H 0.1875 0.4788 0.2782 0.072 Uiso 1 1 calc R U
C48 C 0.3892(3) 0.5387(7) 0.3508(3) 0.0521(18) Uani 1 1 d . .
C2 C 0.5818(3) 0.4908(8) 0.7041(3) 0.0562(19) Uani 1 1 d . .
H2A H 0.5542 0.5360 0.7219 0.067 Uiso 1 1 calc R U
H2B H 0.5986 0.4286 0.7268 0.067 Uiso 1 1 calc R U
C46 C 0.2804(3) 0.3920(7) 0.3158(3) 0.0558(19) Uani 1 1 d . .
H46A H 0.2674 0.4646 0.2949 0.067 Uiso 1 1 calc R U
H46B H 0.3082 0.3476 0.2981 0.067 Uiso 1 1 calc R U
C43 C 0.0922(4) 1.0052(10) 0.3753(5) 0.090(3) Uani 1 1 d . .
H43 H 0.1018 1.0949 0.3807 0.109 Uiso 1 1 calc R U
C49 C 0.4031(3) 0.7803(7) 0.3292(3) 0.0503(17) Uani 1 1 d . .
C52 C 0.3799(3) 1.0451(9) 0.3050(4) 0.078(3) Uani 1 1 d . .
H52 H 0.3730 1.1343 0.2959 0.093 Uiso 1 1 calc R U
C31 C 0.2683(3) -0.0307(10) 0.4428(3) 0.066(2) Uani 1 1 d . .
C39 C 0.0765(3) 0.5027(7) 0.3307(3) 0.056(2) Uani 1 1 d . .
C37 C 0.1901(3) 0.3579(8) 0.3387(3) 0.0531(19) Uani 1 1 d . .
H37A H 0.1966 0.4211 0.3656 0.064 Uiso 1 1 calc R U
H37B H 0.1674 0.2879 0.3514 0.064 Uiso 1 1 calc R U
C12 C 0.4984(3) -0.0895(8) 0.6399(4) 0.064(2) Uani 1 1 d . .
C40 C 0.0653(3) 0.7402(7) 0.3582(3) 0.0559(19) Uani 1 1 d . .
C21 C 0.3520(3) 0.5044(8) 0.6506(3) 0.060(2) Uani 1 1 d . .
C53 C 0.4175(3) 1.0180(8) 0.3406(4) 0.075(3) Uani 1 1 d . .
H53 H 0.4348 1.0885 0.3564 0.090 Uiso 1 1 calc R U
C44 C 0.0572(4) 0.9743(10) 0.3404(4) 0.081(3) Uani 1 1 d . .
H44 H 0.0419 1.0439 0.3222 0.098 Uiso 1 1 calc R U
C29 C 0.2116(4) 0.0657(9) 0.2995(3) 0.073(2) Uani 1 1 d . .
H29A H 0.1748 0.0798 0.3025 0.087 Uiso 1 1 calc R U
H29B H 0.2174 -0.0027 0.2741 0.087 Uiso 1 1 calc R U
C10 C 0.5334(4) 0.2134(8) 0.7083(3) 0.067(2) Uani 1 1 d . .
H10A H 0.5699 0.1963 0.7041 0.081 Uiso 1 1 calc R U
H10B H 0.5285 0.2504 0.7414 0.081 Uiso 1 1 calc R U
C11 C 0.5062(4) 0.0862(11) 0.7048(4) 0.093(3) Uani 1 1 d . .
H11 H 0.4927 0.0400 0.7319 0.112 Uiso 1 1 calc R U
C36 C 0.3037(4) 0.0626(14) 0.4326(4) 0.103(4) Uani 1 1 d . .
H36 H 0.3206 0.0599 0.4022 0.124 Uiso 1 1 calc R U
C20 C 0.4423(3) 0.4387(8) 0.6372(3) 0.059(2) Uani 1 1 d . .
H20A H 0.4676 0.4814 0.6159 0.071 Uiso 1 1 calc R U
H20B H 0.4279 0.3620 0.6194 0.071 Uiso 1 1 calc R U
C42 C 0.1144(4) 0.8998(13) 0.4037(4) 0.095(3) Uani 1 1 d . .
H42 H 0.1377 0.9195 0.4289 0.114 Uiso 1 1 calc R U
C54 C 0.4284(3) 0.8860(8) 0.3519(3) 0.064(2) Uani 1 1 d . .
H54 H 0.4535 0.8672 0.3756 0.077 Uiso 1 1 calc R U
C41 C 0.1009(3) 0.7663(10) 0.3935(4) 0.082(3) Uani 1 1 d . .
H41 H 0.1163 0.6954 0.4109 0.099 Uiso 1 1 calc R U
C45 C 0.0434(3) 0.8437(8) 0.3309(4) 0.071(2) Uani 1 1 d . .
H45 H 0.0194 0.8242 0.3063 0.085 Uiso 1 1 calc R U
C32 C 0.2452(4) -0.0338(12) 0.4888(4) 0.090(3) Uani 1 1 d . .
H32 H 0.2216 -0.1028 0.4948 0.108 Uiso 1 1 calc R U
C33 C 0.2538(6) 0.0533(19) 0.5253(5) 0.130(5) Uani 1 1 d . .
H33 H 0.2370 0.0467 0.5557 0.156 Uiso 1 1 calc R U
C35 C 0.3162(5) 0.1654(17) 0.4670(5) 0.140(6) Uani 1 1 d . .
H35 H 0.3394 0.2347 0.4599 0.168 Uiso 1 1 calc R U
C34 C 0.2889(9) 0.154(2) 0.5160(5) 0.186(9) Uani 1 1 d . .
H34 H 0.2960 0.2167 0.5408 0.223 Uiso 1 1 calc R U

loop_
_atom_site_aniso_label
_atom_site_aniso_U_11
_atom_site_aniso_U_22
_atom_site_aniso_U_33
_atom_site_aniso_U_23
_atom_site_aniso_U_13
_atom_site_aniso_U_12
C22 0.042(4) 0.032(4) 0.106(6) 0.013(4) 0.008(4) 0.013(3)
C23 0.103(7) 0.055(6) 0.080(6) 0.010(5) -0.001(5) 0.005(5)
C24 0.085(6) 0.060(6) 0.093(7) -0.019(5) -0.003(5) 0.010(5)
C25 0.063(5) 0.048(5) 0.127(8) 0.015(6) 0.003(5) 0.007(4)
C26 0.139(10) 0.061(6) 0.143(10) 0.023(7) -0.061(9) -0.010(7)
C27 0.104(8) 0.054(6) 0.132(9) 0.006(6) -0.046(7) -0.011(6)
C4 0.058(4) 0.045(4) 0.071(5) 0.010(4) 0.013(4) 0.009(4)
C9 0.105(7) 0.064(6) 0.080(6) 0.010(5) 0.005(5) 0.004(6)
C8 0.203(15) 0.050(6) 0.107(9) 0.000(6) 0.067(10) -0.009(8)
C7 0.134(12) 0.095(10) 0.189(16) 0.072(11) 0.075(11) 0.039(10)
C6 0.087(8) 0.124(12) 0.185(14) 0.095(11) 0.029(8) 0.024(8)
C5 0.067(6) 0.088(8) 0.129(9) 0.041(7) 0.001(6) -0.009(6)
C13 0.095(7) 0.106(9) 0.076(7) -0.014(6) -0.002(5) -0.009(7)
C18 0.102(8) 0.121(10) 0.097(8) -0.020(8) -0.013(6) 0.046(8)
C17 0.26(2) 0.139(14) 0.105(11) -0.009(10) -0.020(13) 0.052(14)
C16 0.144(12) 0.171(16) 0.166(16) 0.110(14) 0.022(11) 0.039(12)
C15 0.138(11) 0.173(15) 0.074(8) -0.021(9) 0.001(7) -0.008(11)
C14 0.137(9) 0.139(12) 0.066(7) -0.014(7) 0.028(7) -0.005(9)
S1 0.0539(10) 0.0452(11) 0.1046(17) 0.0110(12) 0.0079(11) 0.0080(10)
S6 0.0542(11) 0.0423(10) 0.1051(16) -0.0049(12) -0.0058(11) -0.0067(9)
S4 0.0776(14) 0.0416(11) 0.1017(17) -0.0089(12) 0.0042(13) -0.0057(10)
S5 0.0583(12) 0.0398(11) 0.145(2) 0.0106(14) -0.0099(13) 0.0044(10)
S2 0.0599(12) 0.0398(11) 0.1210(19) -0.0022(12) -0.0048(13) -0.0012(10)
S3 0.0917(16) 0.0425(11) 0.131(2) 0.0200(14) 0.0167(16) 0.0085(12)
N1 0.055(3) 0.042(3) 0.068(4) -0.001(3) -0.011(3) 0.005(3)
N3 0.040(3) 0.044(4) 0.101(5) 0.009(4) 0.003(3) 0.001(3)
N9 0.081(4) 0.037(4) 0.067(4) -0.004(3) -0.011(3) -0.002(3)
N13 0.044(3) 0.036(3) 0.106(5) 0.015(3) 0.004(3) -0.001(3)
N11 0.055(3) 0.035(3) 0.091(5) -0.002(3) 0.010(3) -0.005(3)
N8 0.054(3) 0.038(3) 0.063(4) -0.006(3) 0.001(3) 0.004(3)
N7 0.039(3) 0.032(3) 0.170(8) 0.006(4) 0.003(4) -0.001(3)
N14 0.033(3) 0.044(3) 0.092(5) -0.003(3) 0.001(3) 0.000(3)
N10 0.092(5) 0.051(4) 0.095(6) 0.018(4) 0.013(5) 0.013(4)
N2 0.043(3) 0.047(3) 0.093(5) 0.006(4) 0.001(3) 0.004(3)
C30 0.061(4) 0.050(4) 0.056(5) 0.006(4) -0.003(4) 0.003(4)
N12 0.045(3) 0.039(4) 0.111(6) -0.007(4) 0.007(3) -0.003(3)
C51 0.061(4) 0.058(5) 0.063(5) 0.001(4) -0.003(4) 0.008(4)
C50 0.050(4) 0.053(5) 0.064(5) -0.001(4) -0.002(4) -0.003(4)
N6 0.045(3) 0.042(4) 0.098(5) 0.007(4) 0.003(3) 0.004(3)
N5 0.120(7) 0.050(5) 0.076(5) -0.012(4) 0.001(4) -0.009(5)
N4 0.105(5) 0.038(4) 0.055(4) 0.006(3) -0.014(4) -0.005(4)
C1 0.048(4) 0.054(5) 0.075(5) -0.005(4) 0.002(4) 0.011(4)
C3 0.043(4) 0.047(4) 0.072(5) -0.001(4) -0.003(3) -0.004(4)
C47 0.062(5) 0.054(5) 0.088(6) 0.022(5) 0.009(4) -0.004(4)
C19 0.056(4) 0.044(4) 0.055(4) 0.000(4) 0.005(3) -0.003(4)
C28 0.078(5) 0.045(4) 0.064(5) -0.006(4) -0.006(4) 0.005(4)
C38 0.053(4) 0.051(5) 0.077(5) -0.001(4) 0.008(4) -0.003(4)
C48 0.050(4) 0.037(4) 0.069(5) 0.005(4) -0.002(4) -0.006(3)
C2 0.048(4) 0.045(4) 0.076(5) 0.007(4) 0.005(4) 0.011(4)
C46 0.054(4) 0.039(4) 0.075(5) -0.002(4) 0.006(4) 0.000(3)
C43 0.074(6) 0.049(5) 0.148(10) -0.017(6) 0.038(7) -0.007(5)
C49 0.048(4) 0.033(4) 0.070(5) 0.002(4) 0.010(4) -0.002(3)
C52 0.071(5) 0.043(5) 0.118(8) 0.010(5) 0.004(5) 0.008(5)
C31 0.072(5) 0.067(6) 0.058(5) 0.011(5) 0.000(4) -0.003(5)
C39 0.051(4) 0.036(4) 0.080(5) 0.016(4) -0.008(4) 0.001(3)
C37 0.050(4) 0.051(4) 0.059(5) -0.004(4) 0.002(3) -0.011(4)
C12 0.066(5) 0.040(4) 0.086(6) -0.001(4) 0.005(4) 0.003(4)
C40 0.047(4) 0.039(4) 0.081(5) -0.003(4) 0.012(4) -0.002(3)
C21 0.048(4) 0.042(4) 0.091(6) 0.013(4) -0.002(4) 0.004(4)
C53 0.065(5) 0.035(4) 0.124(8) -0.015(5) -0.020(5) 0.000(4)
C44 0.076(6) 0.053(5) 0.116(8) 0.004(5) 0.007(6) 0.009(5)
C29 0.104(7) 0.053(5) 0.061(5) 0.002(4) -0.025(5) -0.009(5)
C10 0.100(6) 0.037(4) 0.065(5) 0.001(4) -0.028(5) 0.010(5)
C11 0.124(9) 0.075(7) 0.081(7) 0.028(6) -0.019(6) -0.034(7)
C36 0.104(8) 0.146(12) 0.059(6) 0.021(7) -0.013(5) -0.043(8)
C20 0.041(4) 0.062(5) 0.076(5) 0.007(4) -0.004(4) 0.017(4)
C42 0.066(6) 0.108(9) 0.111(8) -0.025(7) -0.006(5) -0.016(7)
C54 0.057(4) 0.048(5) 0.087(6) -0.002(4) -0.019(4) -0.003(4)
C41 0.063(5) 0.053(5) 0.131(8) -0.017(6) -0.010(5) -0.003(5)
C45 0.077(5) 0.042(4) 0.094(6) 0.003(5) 0.003(5) -0.002(4)
C32 0.091(7) 0.091(8) 0.087(8) 0.020(7) -0.004(6) -0.003(6)
C33 0.158(13) 0.161(15) 0.072(8) -0.008(9) 0.002(8) -0.039(12)
C35 0.158(12) 0.176(14) 0.085(9) 0.023(9) -0.036(8) -0.084(11)
C34 0.27(2) 0.21(2) 0.071(10) -0.018(11) -0.066(12) 0.020(18)

loop_
_atom_type_symbol
_atom_type_description
_atom_type_scat_dispersion_real
_atom_type_scat_dispersion_imag
_atom_type_scat_source
C C 0.0033 0.0016 'International Tables Vol C Tables 4.2.6.8 and 6.1.1.4'
H H 0.0000 0.0000 'International Tables Vol C Tables 4.2.6.8 and 6.1.1.4'
Cl Cl 0.1484 0.1585 'International Tables Vol C Tables 4.2.6.8 and 6.1.1.4'
N N 0.0061 0.0033 'International Tables Vol C Tables 4.2.6.8 and 6.1.1.4'
O O 0.0106 0.0060 'International Tables Vol C Tables 4.2.6.8 and 6.1.1.4'
S S 0.1246 0.1234 'International Tables Vol C Tables 4.2.6.8 and 6.1.1.4'

loop_
_geom_angle_atom_site_label_1
_geom_angle_atom_site_label_2
_geom_angle_atom_site_label_3
_geom_angle
C23 C22 C27 120.0
C23 C22 N7 121.0(5)
C27 C22 N7 119.0(5)
C24 C23 C22 120.0
C24 C23 H23 120.0
C22 C23 H23 120.0
C23 C24 C25 120.0
C23 C24 H24 120.0
C25 C24 H24 120.0
C24 C25 C26 120.0
C24 C25 H25 120.0
C26 C25 H25 120.0
C27 C26 C25 120.0
C27 C26 H26 120.0
C25 C26 H26 120.0
C26 C27 C22 120.0
C26 C27 H27 120.0
C22 C27 H27 120.0
C9 C4 C5 120.0
C9 C4 N3 118.4(5)
C5 C4 N3 121.6(5)
C8 C9 C4 120.0
C8 C9 H9 120.0
C4 C9 H9 120.0
C9 C8 C7 120.0
C9 C8 H8 120.0
C7 C8 H8 120.0
C8 C7 C6 120.0
C8 C7 H7 120.0
C6 C7 H7 120.0
C5 C6 C7 120.0
C5 C6 H6 120.0
C7 C6 H6 120.0
C6 C5 C4 120.0
C6 C5 H5 120.0
C4 C5 H5 120.0
C18 C13 C14 120.0
C18 C13 N5 120.7(7)
C14 C13 N5 119.2(7)
C13 C18 C17 120.0
C13 C18 H18 120.0
C17 C18 H18 120.0
C18 C17 C16 120.0
C18 C17 H17 120.0
C16 C17 H17 120.0
C15 C16 C17 120.0
C15 C16 H16 120.0
C17 C16 H16 120.0
C16 C15 C14 120.0
C16 C15 H15 120.0
C14 C15 H15 120.0
C15 C14 C13 120.0
C15 C14 H14 120.0
C13 C14 H14 120.0
C1 N1 C19 112.8(6)
C1 N1 C10 111.1(6)
C19 N1 C10 114.4(6)
C3 N3 C4 128.8(6)
C3 N3 H3N 115.6
C4 N3 H3N 115.6
C30 N9 C29 127.2(7)
C30 N9 H9N 116.4
C29 N9 H9N 116.4
C48 N13 C47 127.0(6)
C48 N13 H13N 116.5
C47 N13 H13N 116.5
C39 N11 C38 125.0(6)
C39 N11 H11N 117.5
C38 N11 H11N 117.5
C46 N8 C37 113.2(6)
C46 N8 C28 111.1(6)
C37 N8 C28 115.7(6)
C21 N7 C22 125.9(6)
C21 N7 H6N 117.1
C22 N7 H6N 117.1
C48 N14 C49 129.3(6)
C48 N14 H14N 115.4
C49 N14 H14N 115.4
C30 N10 C31 129.0(8)
C30 N10 H10N 115.5
C31 N10 H10N 115.5
C3 N2 C2 125.0(6)
C3 N2 H2N 117.5
C2 N2 H2N 117.5
N10 C30 N9 116.7(8)
N10 C30 S4 120.2(7)
N9 C30 S4 123.1(6)
C39 N12 C40 126.4(6)
C39 N12 H12N 116.8
C40 N12 H12N 116.8
C52 C51 C50 120.1(8)
C52 C51 H51 119.9
C50 C51 H51 119.9
C51 C50 C49 120.4(8)
C51 C50 H50 119.8
C49 C50 H50 119.8
C21 N6 C20 125.7(7)
C21 N6 H7N 117.1
C20 N6 H7N 117.1
C12 N5 C13 128.5(7)
C12 N5 H5N 115.7
C13 N5 H5N 115.8
C12 N4 C11 126.1(8)
C12 N4 H4N 116.9
C11 N4 H4N 116.9
N1 C1 C2 115.8(6)
N1 C1 H1A 108.3
C2 C1 H1A 108.3
N1 C1 H1B 108.3
C2 C1 H1B 108.3
H1A C1 H1B 107.4
N2 C3 N3 117.5(7)
N2 C3 S1 121.8(6)
N3 C3 S1 120.7(5)
N13 C47 C46 112.6(7)
N13 C47 H47A 109.1
C46 C47 H47A 109.1
N13 C47 H47B 109.1
C46 C47 H47B 109.1
H47A C47 H47B 107.8
N1 C19 C20 110.8(6)
N1 C19 H19A 109.5
C20 C19 H19A 109.5
N1 C19 H19B 109.5
C20 C19 H19B 109.5
H19A C19 H19B 108.1
C29 C28 N8 113.9(7)
C29 C28 H28A 108.8
N8 C28 H28A 108.8
C29 C28 H28B 108.8
N8 C28 H28B 108.8
H28A C28 H28B 107.7
C37 C38 N11 112.0(7)
C37 C38 H38A 109.2
N11 C38 H38A 109.2
C37 C38 H38B 109.2
N11 C38 H38B 109.2
H38A C38 H38B 107.9
N13 C48 N14 118.8(6)
N13 C48 S5 121.7(6)
N14 C48 S5 119.5(5)
N2 C2 C1 110.2(6)
N2 C2 H2A 109.6
C1 C2 H2A 109.6
N2 C2 H2B 109.6
C1 C2 H2B 109.6
H2A C2 H2B 108.1
N8 C46 C47 111.8(6)
N8 C46 H46A 109.3
C47 C46 H46A 109.3
N8 C46 H46B 109.3
C47 C46 H46B 109.3
H46A C46 H46B 107.9
C44 C43 C42 119.2(9)
C44 C43 H43 120.4
C42 C43 H43 120.4
C54 C49 C50 118.5(7)
C54 C49 N14 119.0(7)
C50 C49 N14 122.5(7)
C51 C52 C53 120.5(8)
C51 C52 H52 119.8
C53 C52 H52 119.8
C36 C31 C32 120.1(10)
C36 C31 N10 120.1(9)
C32 C31 N10 119.8(9)
N11 C39 N12 116.8(6)
N11 C39 S6 122.7(6)
N12 C39 S6 120.5(6)
N8 C37 C38 116.5(6)
N8 C37 H37A 108.2
C38 C37 H37A 108.2
N8 C37 H37B 108.2
C38 C37 H37B 108.2
H37A C37 H37B 107.3
N5 C12 N4 115.1(8)
N5 C12 S3 120.5(7)
N4 C12 S3 124.4(8)
C41 C40 C45 121.1(8)
C41 C40 N12 120.6(8)
C45 C40 N12 118.2(8)
N6 C21 N7 116.8(7)
N6 C21 S2 123.6(6)
N7 C21 S2 119.5(6)
C54 C53 C52 118.8(8)
C54 C53 H53 120.6
C52 C53 H53 120.6
C43 C44 C45 121.6(10)
C43 C44 H44 119.2
C45 C44 H44 119.2
N9 C29 C28 109.9(7)
N9 C29 H29A 109.7
C28 C29 H29A 109.7
N9 C29 H29B 109.7
C28 C29 H29B 109.7
H29A C29 H29B 108.2
C11 C10 N1 114.1(7)
C11 C10 H10A 108.7
N1 C10 H10A 108.7
C11 C10 H10B 108.7
N1 C10 H10B 108.7
H10A C10 H10B 107.6
N4 C11 C10 111.9(8)
N4 C11 H11 124.0
C10 C11 H11 124.0
C31 C36 C35 121.5(10)
C31 C36 H36 119.2
C35 C36 H36 119.2
N6 C20 C19 113.0(7)
N6 C20 H20A 109.0
C19 C20 H20A 109.0
N6 C20 H20B 109.0
C19 C20 H20B 109.0
H20A C20 H20B 107.8
C41 C42 C43 119.2(10)
C41 C42 H42 120.4
C43 C42 H42 120.4
C53 C54 C49 121.6(8)
C53 C54 H54 119.2
C49 C54 H54 119.2
C40 C41 C42 119.4(10)
C40 C41 H41 120.3
C42 C41 H41 120.3
C44 C45 C40 119.4(9)
C44 C45 H45 120.3
C40 C45 H45 120.3
C33 C32 C31 125.4(12)
C33 C32 H32 117.3
C31 C32 H32 117.3
C32 C33 C34 116.5(14)
C32 C33 H33 121.8
C34 C33 H33 121.8
C36 C35 C34 114.2(13)
C36 C35 H35 122.9
C34 C35 H35 122.9
C33 C34 C35 122.1(15)
C33 C34 H34 118.9
C35 C34 H34 118.9

loop_
_geom_bond_atom_site_label_1
_geom_bond_atom_site_label_2
_geom_bond_distance
C22 C23 1.3900
C22 C27 1.3900
C22 N7 1.425(8)
C23 C24 1.3900
C23 H23 0.9300
C24 C25 1.3900
C24 H24 0.9300
C25 C26 1.3900
C25 H25 0.9300
C26 C27 1.3900
C26 H26 0.9300
C27 H27 0.9300
C4 C9 1.3900
C4 C5 1.3900
C4 N3 1.415(8)
C9 C8 1.3900
C9 H9 0.9300
C8 C7 1.3900
C8 H8 0.9300
C7 C6 1.3900
C7 H7 0.9300
C6 C5 1.3900
C6 H6 0.9300
C5 H5 0.9300
C13 C18 1.3900
C13 C14 1.3900
C13 N5 1.400(10)
C18 C17 1.3900
C18 H18 0.9300
C17 C16 1.3900
C17 H17 0.9300
C16 C15 1.3900
C16 H16 0.9300
C15 C14 1.3900
C15 H15 0.9300
C14 H14 0.9300
S1 C3 1.685(8)
S6 C39 1.701(8)
S4 C30 1.707(8)
S5 C48 1.704(7)
S2 C21 1.685(8)
S3 C12 1.666(9)
N1 C1 1.462(9)
N1 C19 1.475(9)
N1 C10 1.491(10)
N3 C3 1.352(9)
N3 H3N 0.8600
N9 C30 1.324(10)
N9 C29 1.454(10)
N9 H9N 0.8600
N13 C48 1.325(9)
N13 C47 1.443(9)
N13 H13N 0.8600
N11 C39 1.331(9)
N11 C38 1.485(9)
N11 H11N 0.8600
N8 C46 1.462(9)
N8 C37 1.470(9)
N8 C28 1.471(10)
N7 C21 1.347(10)
N7 H6N 0.8600
N14 C48 1.327(9)
N14 C49 1.413(9)
N14 H14N 0.8600
N10 C30 1.317(10)
N10 C31 1.393(12)
N10 H10N 0.8600
N2 C3 1.346(9)
N2 C2 1.439(9)
N2 H2N 0.8600
N12 C39 1.345(10)
N12 C40 1.423(9)
N12 H12N 0.8600
C51 C52 1.356(12)
C51 C50 1.372(11)
C51 H51 0.9300
C50 C49 1.386(10)
C50 H50 0.9300
N6 C21 1.343(9)
N6 C20 1.423(9)
N6 H7N 0.8600
N5 C12 1.332(12)
N5 H5N 0.8600
N4 C12 1.335(10)
N4 C11 1.430(12)
N4 H4N 0.8600
C1 C2 1.560(11)
C1 H1A 0.9700
C1 H1B 0.9700
C47 C46 1.494(12)
C47 H47A 0.9700
C47 H47B 0.9700
C19 C20 1.510(11)
C19 H19A 0.9700
C19 H19B 0.9700
C28 C29 1.462(11)
C28 H28A 0.9700
C28 H28B 0.9700
C38 C37 1.479(11)
C38 H38A 0.9700
C38 H38B 0.9700
C2 H2A 0.9700
C2 H2B 0.9700
C46 H46A 0.9700
C46 H46B 0.9700
C43 C44 1.344(14)
C43 C42 1.410(16)
C43 H43 0.9300
C49 C54 1.374(10)
C52 C53 1.393(12)
C52 H52 0.9300
C31 C36 1.329(13)
C31 C32 1.376(13)
C37 H37A 0.9700
C37 H37B 0.9700
C40 C41 1.351(12)
C40 C45 1.378(12)
C53 C54 1.364(11)
C53 H53 0.9300
C44 C45 1.359(13)
C44 H44 0.9300
C29 H29A 0.9700
C29 H29B 0.9700
C10 C11 1.443(12)
C10 H10A 0.9700
C10 H10B 0.9700
C11 H11 0.9300
C36 C35 1.409(19)
C36 H36 0.9300
C20 H20A 0.9700
C20 H20B 0.9700
C42 C41 1.388(14)
C42 H42 0.9300
C54 H54 0.9300
C41 H41 0.9300
C45 H45 0.9300
C32 C33 1.323(17)
C32 H32 0.9300
C33 C34 1.37(2)
C33 H33 0.9300
C35 C34 1.50(2)
C35 H35 0.9300
C34 H34 0.9300

loop_
_platon_squeeze_void_nr
_platon_squeeze_void_average_x
_platon_squeeze_void_average_y
_platon_squeeze_void_average_z
_platon_squeeze_void_volume
_platon_squeeze_void_count_electrons
_platon_squeeze_void_content
1 0.618 0.500 0.001 804 98 ' '
2 0.896 0.500 0.501 804 97 ' '
